data_4517572
loop_
_publ_author_name
'Mahato, Sanjit K.'
'Chatani, Naoto'

_publ_section_title
;
 The Iridium(III)-Catalyzed Direct C(sp2)-- and C(sp3)--H Alkynylation of
 2-Acylimidazoles with Various Alkynyl Bromides: Understanding the Full
 Catalytic Cycle
;
_journal_issue 9
_journal_name_full 'ACS Catalysis'
_journal_page_first 5173
_journal_page_last 5178
_journal_paper_doi 10.1021/acscatal.0c01189
_journal_volume 10
_journal_year 2020
_chemical_formula_moiety 'C23 H32 N2 O2 Si'
_chemical_formula_sum 'C23 H32 N2 O2 Si'
_chemical_formula_weight 396.60
_space_group_crystal_system monoclinic
_space_group_IT_number 14
_space_group_name_Hall '-P 2ybc'
_space_group_name_H-M_alt 'P 1 21/c 1'
_atom_sites_solution_hydrogens geom
_atom_sites_solution_primary direct
_atom_sites_solution_secondary difmap
_cell_angle_alpha 90.0000
_cell_angle_beta 103.892(2)
_cell_angle_gamma 90.0000
_cell_formula_units_Z 4
_cell_length_a 20.4075(4)
_cell_length_b 8.0569(2)
_cell_length_c 14.2212(3)
_cell_measurement_reflns_used 8014
_cell_measurement_temperature 123
_cell_measurement_theta_max 76.48
_cell_measurement_theta_min 4.44
_cell_volume 2269.87(9)
_computing_cell_refinement 'CrysAlisPro 1.171.40.43a (Rigaku OD, 2019)'
_computing_data_collection 'CrysAlisPro 1.171.40.43a (Rigaku OD, 2019)'
_computing_data_reduction 'CrysAlisPro 1.171.40.43a (Rigaku OD, 2019)'
_computing_molecular_graphics 'CrystalStructure 4.2.1'
_computing_publication_material 'CrystalStructure 4.2.1 (Rigaku, 2016)'
_computing_structure_refinement 'SHELXL97 (Sheldrick, 2008)'
_computing_structure_solution 'SIR92 (Altomare, et al., 1994)'
_diffrn_ambient_temperature 123
_diffrn_detector_area_resol_mean 10.000
_diffrn_measured_fraction_theta_full 0.961
_diffrn_measured_fraction_theta_max 0.961
_diffrn_measurement_device_type 'Rigaku XtaLAB P200'
_diffrn_measurement_method \w
_diffrn_radiation_type 'Cu K\a'
_diffrn_radiation_wavelength 1.54184
_diffrn_reflns_av_R_equivalents 0.0439
_diffrn_reflns_Laue_measured_fraction_full 0.000
_diffrn_reflns_Laue_measured_fraction_max 0.000
_diffrn_reflns_limit_h_max 25
_diffrn_reflns_limit_h_min -25
_diffrn_reflns_limit_k_max 6
_diffrn_reflns_limit_k_min -9
_diffrn_reflns_limit_l_max 16
_diffrn_reflns_limit_l_min -17
_diffrn_reflns_number 15316
_diffrn_reflns_point_group_measured_fraction_full 0.000
_diffrn_reflns_point_group_measured_fraction_max 0.000
_diffrn_reflns_theta_full 76.430
_diffrn_reflns_theta_max 76.430
_diffrn_reflns_theta_min 4.464
_diffrn_standards_number 0
_exptl_absorpt_coefficient_mu 1.060
_exptl_absorpt_correction_T_max 0.899
_exptl_absorpt_correction_T_min 0.472
_exptl_absorpt_correction_type multi-scan
_exptl_absorpt_process_details
;
CrysAlisPro 1.171.40.43a (Rigaku Oxford Diffraction, 2019)
Empirical absorption correction using spherical harmonics,
 implemented in SCALE3 ABSPACK scaling algorithm.
;
_exptl_crystal_colour red
_exptl_crystal_density_diffrn 1.160
_exptl_crystal_density_method 'not measured'
_exptl_crystal_description prism
_exptl_crystal_F_000 856.00
_exptl_crystal_size_max 0.500
_exptl_crystal_size_mid 0.200
_exptl_crystal_size_min 0.100
_refine_diff_density_max 2.17
_refine_diff_density_min -0.54
_refine_ls_extinction_method none
_refine_ls_goodness_of_fit_ref 1.083
_refine_ls_hydrogen_treatment constr
_refine_ls_number_parameters 253
_refine_ls_number_reflns 4575
_refine_ls_number_restraints 0
_refine_ls_R_factor_all 0.0954
_refine_ls_R_factor_gt 0.0874
_refine_ls_shift/su_max 0.010
_refine_ls_structure_factor_coef Fsqd
_refine_ls_weighting_details 'w = 1/[\s^2^(Fo^2^)+(0.1261P)^2^+5.0176P] where P=(Fo^2^+2Fc^2^)/3'
_refine_ls_weighting_scheme calc
_refine_ls_wR_factor_gt 0.2409
_refine_ls_wR_factor_ref 0.2485
_reflns_number_gt 3968
_reflns_number_total 4575
_reflns_threshold_expression F^2^>2.0\s(F^2^)
_cod_data_source_file cs0c01189_si_002.cif
_cod_data_source_block xcalibur
_cod_depositor_comments
;
The following automatic conversions were performed:

data name '_atom_site_symetry_multiplicity' was replaced with
'_atom_site_symmetry_multiplicity' as specified in the replacement
file
'/home/data/users/saulius/crontab/automatic-downloads/rss-feeds/ACS/lib/lists/replacement-tags.lst'.

Automatic conversion script
Id: cif_correct_tags 7550 2019-12-06 10:49:48Z antanas 

 Adding full bibliography for 4517571--4517575.cif.

 Adding full bibliography for 4517571--4517575.cif.
;
_cod_database_code 4517572

loop_
_space_group_symop_id
_space_group_symop_operation_xyz
1 +X,+Y,+Z
2 -X,1/2+Y,1/2-Z
3 -X,-Y,-Z
4 +X,-1/2-Y,-1/2+Z

loop_
_atom_site_label
_atom_site_type_symbol
_atom_site_fract_x
_atom_site_fract_y
_atom_site_fract_z
_atom_site_U_iso_or_equiv
_atom_site_adp_type
_atom_site_occupancy
_atom_site_symmetry_multiplicity
_atom_site_calc_flag
_atom_site_refinement_flags
_atom_site_disorder_assembly
_atom_site_disorder_group
Si1 Si 0.14965(4) 0.82079(13) 0.66591(6) 0.0328(3) Uani 1 1 d . . .
O1 O 0.31059(11) 1.2441(3) 0.67019(16) 0.0298(5) Uani 1 1 d . . .
O2 O 0.57329(10) 1.0038(3) 0.88252(15) 0.0263(5) Uani 1 1 d . . .
N1 N 0.33657(13) 1.2069(3) 0.47978(18) 0.0236(5) Uani 1 1 d . . .
N2 N 0.41916(13) 1.0306(3) 0.54731(18) 0.0244(5) Uani 1 1 d . . .
C1 C 0.35586(14) 1.1526(4) 0.6581(2) 0.0218(6) Uani 1 1 d . . .
C2 C 0.39751(14) 1.0557(4) 0.74205(19) 0.0199(6) Uani 1 1 d . . .
C3 C 0.36470(14) 0.9504(4) 0.7944(2) 0.0212(6) Uani 1 1 d . . .
C4 C 0.40383(15) 0.8683(4) 0.8763(2) 0.0224(6) Uani 1 1 d . . .
H4 H 0.3823 0.7980 0.9133 0.027 Uiso 1 1 calc R . .
C5 C 0.47287(15) 0.8887(4) 0.9034(2) 0.0225(6) Uani 1 1 d . . .
H5 H 0.4987 0.8313 0.9583 0.027 Uiso 1 1 calc R . .
C6 C 0.50500(14) 0.9937(4) 0.8502(2) 0.0212(6) Uani 1 1 d . . .
C7 C 0.46722(14) 1.0774(4) 0.7692(2) 0.0213(6) Uani 1 1 d . . .
H7 H 0.4889 1.1486 0.7328 0.026 Uiso 1 1 calc R . .
C8 C 0.37067(14) 1.1304(4) 0.5633(2) 0.0213(6) Uani 1 1 d . . .
C9 C 0.41584(17) 1.0461(4) 0.4505(2) 0.0283(7) Uani 1 1 d . . .
H9 H 0.4446 0.9904 0.4173 0.034 Uiso 1 1 calc R . .
C10 C 0.36543(17) 1.1527(4) 0.4083(2) 0.0275(7) Uani 1 1 d . . .
H10 H 0.3528 1.1832 0.3419 0.033 Uiso 1 1 calc R . .
C11 C 0.28323(17) 1.3318(4) 0.4659(2) 0.0320(7) Uani 1 1 d . . .
H11A H 0.2438 1.2928 0.4172 0.038 Uiso 1 1 calc R . .
H11B H 0.2995 1.4359 0.4440 0.038 Uiso 1 1 calc R . .
H11C H 0.2706 1.3506 0.5274 0.038 Uiso 1 1 calc R . .
C12 C 0.60735(16) 1.1196(4) 0.8340(2) 0.0319(7) Uani 1 1 d . . .
H12A H 0.5904 1.2318 0.8403 0.038 Uiso 1 1 calc R . .
H12B H 0.5989 1.0901 0.7653 0.038 Uiso 1 1 calc R . .
H12C H 0.6560 1.1158 0.8633 0.038 Uiso 1 1 calc R . .
C13 C 0.29404(15) 0.9146(4) 0.7622(2) 0.0240(6) Uani 1 1 d . . .
C14 C 0.23549(16) 0.8771(4) 0.7319(2) 0.0292(7) Uani 1 1 d . . .
C15 C 0.14533(19) 0.8718(7) 0.5364(3) 0.0499(11) Uani 1 1 d . . .
H15 H 0.1015 0.8281 0.4967 0.060 Uiso 1 1 calc R . .
C16 C 0.2033(3) 0.7816(12) 0.5026(4) 0.095(3) Uani 1 1 d . . .
H16A H 0.1945 0.7863 0.4318 0.114 Uiso 1 1 calc R . .
H16B H 0.2054 0.6654 0.5236 0.114 Uiso 1 1 calc R . .
H16C H 0.2463 0.8363 0.5312 0.114 Uiso 1 1 calc R . .
C17 C 0.1471(3) 1.0555(9) 0.5179(5) 0.097(3) Uani 1 1 d . . .
H17A H 0.1283 1.1153 0.5654 0.117 Uiso 1 1 calc R . .
H17B H 0.1204 1.0801 0.4525 0.117 Uiso 1 1 calc R . .
H17C H 0.1939 1.0906 0.5239 0.117 Uiso 1 1 calc R . .
C18 C 0.0894(2) 0.9777(7) 0.7082(4) 0.0618(13) Uani 1 1 d . . .
H18 H 0.0996 1.0899 0.6852 0.074 Uiso 1 1 calc R . .
C19 C 0.0154(2) 0.9380(11) 0.6564(4) 0.090(2) Uani 1 1 d . . .
H19A H 0.0094 0.9504 0.5862 0.108 Uiso 1 1 calc R . .
H19B H -0.0148 1.0147 0.6789 0.108 Uiso 1 1 calc R . .
H19C H 0.0048 0.8237 0.6711 0.108 Uiso 1 1 calc R . .
C20 C 0.1005(2) 0.9882(7) 0.8125(4) 0.0612(13) Uani 1 1 d . . .
H20A H 0.0682 1.0664 0.8290 0.073 Uiso 1 1 calc R . .
H20B H 0.1466 1.0268 0.8405 0.073 Uiso 1 1 calc R . .
H20C H 0.0942 0.8784 0.8386 0.073 Uiso 1 1 calc R . .
C21 C 0.1297(2) 0.6071(7) 0.6955(4) 0.0587(12) Uani 1 1 d . . .
H21 H 0.1064 0.6138 0.7497 0.070 Uiso 1 1 calc R . .
C22 C 0.1896(2) 0.4896(6) 0.7276(4) 0.0568(12) Uani 1 1 d . . .
H22A H 0.2234 0.5408 0.7803 0.068 Uiso 1 1 calc R . .
H22B H 0.2097 0.4674 0.6728 0.068 Uiso 1 1 calc R . .
H22C H 0.1742 0.3851 0.7502 0.068 Uiso 1 1 calc R . .
C23 C 0.0790(3) 0.5202(7) 0.6063(5) 0.083(2) Uani 1 1 d . . .
H23A H 0.1046 0.4698 0.5636 0.099 Uiso 1 1 calc R . .
H23B H 0.0478 0.6033 0.5701 0.099 Uiso 1 1 calc R . .
H23C H 0.0533 0.4340 0.6304 0.099 Uiso 1 1 calc R . .

loop_
_atom_site_aniso_label
_atom_site_aniso_U_11
_atom_site_aniso_U_22
_atom_site_aniso_U_33
_atom_site_aniso_U_23
_atom_site_aniso_U_13
_atom_site_aniso_U_12
Si1 0.0208(4) 0.0486(6) 0.0264(5) 0.0035(4) 0.0009(3) -0.0052(4)
O1 0.0287(11) 0.0363(13) 0.0241(11) 0.0039(9) 0.0059(9) 0.0107(10)
O2 0.0195(10) 0.0323(12) 0.0251(11) 0.0081(9) 0.0010(8) -0.0010(8)
N1 0.0264(12) 0.0247(13) 0.0180(12) 0.0031(9) 0.0019(9) -0.0009(10)
N2 0.0274(13) 0.0264(13) 0.0191(12) -0.0010(10) 0.0049(10) 0.0014(10)
C1 0.0206(13) 0.0250(15) 0.0183(13) -0.0006(11) 0.0015(10) -0.0004(11)
C2 0.0221(13) 0.0215(14) 0.0156(12) -0.0014(10) 0.0038(10) 0.0031(11)
C3 0.0217(13) 0.0247(14) 0.0171(13) -0.0033(11) 0.0044(10) 0.0000(11)
C4 0.0269(14) 0.0221(14) 0.0183(13) 0.0004(11) 0.0058(11) -0.0006(11)
C5 0.0272(14) 0.0223(14) 0.0164(13) 0.0007(11) 0.0020(11) 0.0019(11)
C6 0.0202(13) 0.0224(14) 0.0200(13) -0.0009(11) 0.0027(10) 0.0004(11)
C7 0.0221(13) 0.0235(14) 0.0179(13) 0.0016(11) 0.0041(10) 0.0004(11)
C8 0.0226(13) 0.0219(14) 0.0177(13) -0.0005(11) 0.0016(10) -0.0019(11)
C9 0.0357(16) 0.0296(16) 0.0204(14) -0.0059(12) 0.0085(12) -0.0035(13)
C10 0.0348(16) 0.0306(16) 0.0164(13) -0.0014(11) 0.0046(12) -0.0077(13)
C11 0.0324(16) 0.0367(18) 0.0250(15) 0.0104(13) 0.0031(12) 0.0082(14)
C12 0.0237(15) 0.0371(18) 0.0336(17) 0.0083(14) 0.0044(12) -0.0042(13)
C13 0.0253(15) 0.0270(15) 0.0199(13) -0.0004(11) 0.0057(11) 0.0008(12)
C14 0.0266(15) 0.0377(18) 0.0229(14) 0.0005(13) 0.0049(12) -0.0008(13)
C15 0.0308(18) 0.085(3) 0.0291(18) 0.0084(19) -0.0029(14) -0.014(2)
C16 0.050(3) 0.201(8) 0.035(2) -0.031(4) 0.013(2) -0.013(4)
C17 0.073(4) 0.100(5) 0.093(4) 0.057(4) -0.032(3) -0.040(4)
C18 0.043(2) 0.076(3) 0.067(3) 0.000(3) 0.014(2) 0.010(2)
C19 0.026(2) 0.177(7) 0.064(3) -0.022(4) 0.005(2) 0.015(3)
C20 0.045(2) 0.070(3) 0.063(3) -0.020(2) 0.004(2) 0.018(2)
C21 0.052(3) 0.061(3) 0.062(3) -0.002(2) 0.011(2) -0.003(2)
C22 0.052(2) 0.048(3) 0.063(3) -0.006(2) 0.001(2) 0.016(2)
C23 0.061(3) 0.060(3) 0.103(5) 0.018(3) -0.028(3) -0.026(3)

loop_
_atom_type_symbol
_atom_type_description
_atom_type_scat_dispersion_real
_atom_type_scat_dispersion_imag
_atom_type_scat_source
N N 0.0311 0.0180
;
International Tables for Crystallography
(Vol. C, Tables 4.2.6.8 and 6.1.1.4)
;
O O 0.0492 0.0322
;
International Tables for Crystallography
(Vol. C, Tables 4.2.6.8 and 6.1.1.4)
;
C C 0.0181 0.0091
;
International Tables for Crystallography
(Vol. C, Tables 4.2.6.8 and 6.1.1.4)
;
H H 0.0000 0.0000
;
International Tables for Crystallography
(Vol. C, Table 6.1.1.4)
;
Si Si 0.2541 0.3302
;
International Tables for Crystallography
(Vol. C, Tables 4.2.6.8 and 6.1.1.4)
;

loop_
_geom_angle_atom_site_label_1
_geom_angle_atom_site_label_2
_geom_angle_atom_site_label_3
_geom_angle
_geom_angle_site_symmetry_1
_geom_angle_site_symmetry_3
_geom_angle_publ_flag
C14 Si1 C21 110.52(19) . . ?
C14 Si1 C15 105.27(16) . . ?
C21 Si1 C15 118.1(2) . . ?
C14 Si1 C18 106.0(2) . . ?
C21 Si1 C18 110.2(2) . . ?
C15 Si1 C18 106.0(2) . . ?
C6 O2 C12 116.8(2) . . ?
C10 N1 C8 106.4(3) . . ?
C10 N1 C11 124.2(3) . . ?
C8 N1 C11 129.3(3) . . ?
C8 N2 C9 104.8(3) . . ?
O1 C1 C8 122.2(3) . . ?
O1 C1 C2 120.1(3) . . ?
C8 C1 C2 117.7(2) . . ?
C7 C2 C3 121.0(3) . . ?
C7 C2 C1 119.9(3) . . ?
C3 C2 C1 119.0(3) . . ?
C2 C3 C4 118.4(3) . . ?
C2 C3 C13 121.7(3) . . ?
C4 C3 C13 119.8(3) . . ?
C5 C4 C3 120.9(3) . . ?
C5 C4 H4 119.5 . . ?
C3 C4 H4 119.5 . . ?
C4 C5 C6 120.0(3) . . ?
C4 C5 H5 120.0 . . ?
C6 C5 H5 120.0 . . ?
O2 C6 C7 124.6(3) . . ?
O2 C6 C5 115.4(2) . . ?
C7 C6 C5 120.1(3) . . ?
C2 C7 C6 119.5(3) . . ?
C2 C7 H7 120.2 . . ?
C6 C7 H7 120.2 . . ?
N2 C8 N1 111.5(3) . . ?
N2 C8 C1 123.8(3) . . ?
N1 C8 C1 124.7(3) . . ?
C10 C9 N2 110.5(3) . . ?
C10 C9 H9 124.7 . . ?
N2 C9 H9 124.7 . . ?
N1 C10 C9 106.8(3) . . ?
N1 C10 H10 126.6 . . ?
C9 C10 H10 126.6 . . ?
N1 C11 H11A 109.5 . . ?
N1 C11 H11B 109.5 . . ?
H11A C11 H11B 109.5 . . ?
N1 C11 H11C 109.5 . . ?
H11A C11 H11C 109.5 . . ?
H11B C11 H11C 109.5 . . ?
O2 C12 H12A 109.5 . . ?
O2 C12 H12B 109.5 . . ?
H12A C12 H12B 109.5 . . ?
O2 C12 H12C 109.5 . . ?
H12A C12 H12C 109.5 . . ?
H12B C12 H12C 109.5 . . ?
C14 C13 C3 176.2(3) . . ?
C13 C14 Si1 170.4(3) . . ?
C17 C15 C16 110.6(5) . . ?
C17 C15 Si1 113.0(4) . . ?
C16 C15 Si1 110.0(3) . . ?
C17 C15 H15 107.7 . . ?
C16 C15 H15 107.7 . . ?
Si1 C15 H15 107.7 . . ?
C15 C16 H16A 109.5 . . ?
C15 C16 H16B 109.5 . . ?
H16A C16 H16B 109.5 . . ?
C15 C16 H16C 109.5 . . ?
H16A C16 H16C 109.5 . . ?
H16B C16 H16C 109.5 . . ?
C15 C17 H17A 109.5 . . ?
C15 C17 H17B 109.5 . . ?
H17A C17 H17B 109.5 . . ?
C15 C17 H17C 109.5 . . ?
H17A C17 H17C 109.5 . . ?
H17B C17 H17C 109.5 . . ?
C20 C18 C19 113.3(4) . . ?
C20 C18 Si1 113.4(3) . . ?
C19 C18 Si1 109.5(4) . . ?
C20 C18 H18 106.7 . . ?
C19 C18 H18 106.7 . . ?
Si1 C18 H18 106.7 . . ?
C18 C19 H19A 109.5 . . ?
C18 C19 H19B 109.5 . . ?
H19A C19 H19B 109.5 . . ?
C18 C19 H19C 109.5 . . ?
H19A C19 H19C 109.5 . . ?
H19B C19 H19C 109.5 . . ?
C18 C20 H20A 109.5 . . ?
C18 C20 H20B 109.5 . . ?
H20A C20 H20B 109.5 . . ?
C18 C20 H20C 109.5 . . ?
H20A C20 H20C 109.5 . . ?
H20B C20 H20C 109.5 . . ?
C22 C21 C23 106.6(4) . . ?
C22 C21 Si1 116.3(4) . . ?
C23 C21 Si1 111.5(4) . . ?
C22 C21 H21 107.4 . . ?
C23 C21 H21 107.4 . . ?
Si1 C21 H21 107.4 . . ?
C21 C22 H22A 109.5 . . ?
C21 C22 H22B 109.5 . . ?
H22A C22 H22B 109.5 . . ?
C21 C22 H22C 109.5 . . ?
H22A C22 H22C 109.5 . . ?
H22B C22 H22C 109.5 . . ?
C21 C23 H23A 109.5 . . ?
C21 C23 H23B 109.5 . . ?
H23A C23 H23B 109.5 . . ?
C21 C23 H23C 109.5 . . ?
H23A C23 H23C 109.5 . . ?
H23B C23 H23C 109.5 . . ?

loop_
_geom_bond_atom_site_label_1
_geom_bond_atom_site_label_2
_geom_bond_distance
_geom_bond_site_symmetry_2
_geom_bond_publ_flag
Si1 C14 1.835(3) . ?
Si1 C21 1.841(5) . ?
Si1 C15 1.869(4) . ?
Si1 C18 1.956(5) . ?
O1 C1 1.226(4) . ?
O2 C6 1.361(3) . ?
O2 C12 1.435(4) . ?
N1 C10 1.363(4) . ?
N1 C8 1.370(4) . ?
N1 C11 1.461(4) . ?
N2 C8 1.336(4) . ?
N2 C9 1.367(4) . ?
C1 C8 1.462(4) . ?
C1 C2 1.506(4) . ?
C2 C7 1.393(4) . ?
C2 C3 1.401(4) . ?
C3 C4 1.409(4) . ?
C3 C13 1.434(4) . ?
C4 C5 1.378(4) . ?
C4 H4 0.9500 . ?
C5 C6 1.399(4) . ?
C5 H5 0.9500 . ?
C6 C7 1.397(4) . ?
C7 H7 0.9500 . ?
C9 C10 1.364(5) . ?
C9 H9 0.9500 . ?
C10 H10 0.9500 . ?
C11 H11A 0.9800 . ?
C11 H11B 0.9800 . ?
C11 H11C 0.9800 . ?
C12 H12A 0.9800 . ?
C12 H12B 0.9800 . ?
C12 H12C 0.9800 . ?
C13 C14 1.207(4) . ?
C15 C17 1.505(8) . ?
C15 C16 1.559(7) . ?
C15 H15 1.0000 . ?
C16 H16A 0.9800 . ?
C16 H16B 0.9800 . ?
C16 H16C 0.9800 . ?
C17 H17A 0.9800 . ?
C17 H17B 0.9800 . ?
C17 H17C 0.9800 . ?
C18 C20 1.448(7) . ?
C18 C19 1.546(7) . ?
C18 H18 1.0000 . ?
C19 H19A 0.9800 . ?
C19 H19B 0.9800 . ?
C19 H19C 0.9800 . ?
C20 H20A 0.9800 . ?
C20 H20B 0.9800 . ?
C20 H20C 0.9800 . ?
C21 C22 1.527(6) . ?
C21 C23 1.594(7) . ?
C21 H21 1.0000 . ?
C22 H22A 0.9800 . ?
C22 H22B 0.9800 . ?
C22 H22C 0.9800 . ?
C23 H23A 0.9800 . ?
C23 H23B 0.9800 . ?
C23 H23C 0.9800 . ?

loop_
_geom_torsion_atom_site_label_1
_geom_torsion_atom_site_label_2
_geom_torsion_atom_site_label_3
_geom_torsion_atom_site_label_4
_geom_torsion
_geom_torsion_site_symmetry_1
_geom_torsion_site_symmetry_2
_geom_torsion_site_symmetry_3
_geom_torsion_site_symmetry_4
_geom_torsion_publ_flag
O1 C1 C2 C7 -121.3(3) . . . . ?
C8 C1 C2 C7 59.9(4) . . . . ?
O1 C1 C2 C3 55.8(4) . . . . ?
C8 C1 C2 C3 -123.0(3) . . . . ?
C7 C2 C3 C4 0.9(4) . . . . ?
C1 C2 C3 C4 -176.2(3) . . . . ?
C7 C2 C3 C13 -174.0(3) . . . . ?
C1 C2 C3 C13 8.9(4) . . . . ?
C2 C3 C4 C5 -1.1(4) . . . . ?
C13 C3 C4 C5 173.9(3) . . . . ?
C3 C4 C5 C6 0.8(4) . . . . ?
C12 O2 C6 C7 5.4(4) . . . . ?
C12 O2 C6 C5 -175.6(3) . . . . ?
C4 C5 C6 O2 -179.4(3) . . . . ?
C4 C5 C6 C7 -0.3(4) . . . . ?
C3 C2 C7 C6 -0.4(4) . . . . ?
C1 C2 C7 C6 176.6(3) . . . . ?
O2 C6 C7 C2 179.1(3) . . . . ?
C5 C6 C7 C2 0.1(4) . . . . ?
C9 N2 C8 N1 0.6(3) . . . . ?
C9 N2 C8 C1 179.9(3) . . . . ?
C10 N1 C8 N2 -0.3(3) . . . . ?
C11 N1 C8 N2 -176.0(3) . . . . ?
C10 N1 C8 C1 -179.6(3) . . . . ?
C11 N1 C8 C1 4.7(5) . . . . ?
O1 C1 C8 N2 -179.3(3) . . . . ?
C2 C1 C8 N2 -0.6(4) . . . . ?
O1 C1 C8 N1 -0.1(5) . . . . ?
C2 C1 C8 N1 178.7(3) . . . . ?
C8 N2 C9 C10 -0.7(4) . . . . ?
C8 N1 C10 C9 -0.1(3) . . . . ?
C11 N1 C10 C9 175.8(3) . . . . ?
N2 C9 C10 N1 0.5(4) . . . . ?
C2 C3 C13 C14 87(5) . . . . ?
C4 C3 C13 C14 -88(5) . . . . ?
C3 C13 C14 Si1 -49(6) . . . . ?
C21 Si1 C14 C13 113.2(19) . . . . ?
C15 Si1 C14 C13 -15.3(19) . . . . ?
C18 Si1 C14 C13 -127.5(19) . . . . ?
C14 Si1 C15 C17 -69.1(4) . . . . ?
C21 Si1 C15 C17 167.1(4) . . . . ?
C18 Si1 C15 C17 43.0(4) . . . . ?
C14 Si1 C15 C16 55.1(4) . . . . ?
C21 Si1 C15 C16 -68.8(4) . . . . ?
C18 Si1 C15 C16 167.2(4) . . . . ?
C14 Si1 C18 C20 -51.9(5) . . . . ?
C21 Si1 C18 C20 67.7(5) . . . . ?
C15 Si1 C18 C20 -163.5(4) . . . . ?
C14 Si1 C18 C19 -179.5(4) . . . . ?
C21 Si1 C18 C19 -59.9(5) . . . . ?
C15 Si1 C18 C19 68.9(5) . . . . ?
C14 Si1 C21 C22 -26.3(4) . . . . ?
C15 Si1 C21 C22 94.9(4) . . . . ?
C18 Si1 C21 C22 -143.2(4) . . . . ?
C14 Si1 C21 C23 -148.8(4) . . . . ?
C15 Si1 C21 C23 -27.6(5) . . . . ?
C18 Si1 C21 C23 94.4(4) . . . . ?
